data_7159500
loop_
_publ_author_name
'Radzhabov, Amirbek D.'
'Soldatova, Natalia S.'
'Ivanov, Daniil M.'
'Yusubov, Mekhman S.'
'Kukushkin, Vadim Yu'
'Postnikov, Pavel S.'

_publ_section_title
;
 Metal-free and atom-efficient protocol for diarylation of selenocyanate
 by diaryliodonium salts.
;
_journal_issue 33
_journal_name_full 'Organic &amp; biomolecular chemistry'
_journal_page_first 6743
_journal_page_last 6749
_journal_paper_doi 10.1039/d3ob00833a
_journal_volume 21
_journal_year 2023
_chemical_formula_moiety 'C16 H15 F3 O3 Se'
_chemical_formula_sum 'C16 H15 F3 O3 Se'
_chemical_formula_weight 391.24
_space_group_crystal_system monoclinic
_space_group_IT_number 14
_space_group_name_Hall '-P 2ybc'
_space_group_name_H-M_alt 'P 1 21/c 1'
_atom_sites_solution_hydrogens geom
_atom_sites_solution_primary dual
_audit_creation_date 2023-01-20
_audit_creation_method
;
Olex2 1.3
(compiled 2020.07.31 svn.rc2a77460 for OlexSys, GUI svn.r6145)
;
_audit_update_record
;
2023-03-20 deposited with the CCDC.	2023-07-31 downloaded from the CCDC.
;
_cell_angle_alpha 90
_cell_angle_beta 119.088(3)
_cell_angle_gamma 90
_cell_formula_units_Z 4
_cell_length_a 8.4142(2)
_cell_length_b 25.3815(4)
_cell_length_c 8.4387(2)
_cell_measurement_reflns_used 13532
_cell_measurement_temperature 100(2)
_cell_measurement_theta_max 78.6040
_cell_measurement_theta_min 3.4880
_cell_volume 1574.91(7)
_computing_cell_refinement 'CrysAlisPro 1.171.41.118a (Rigaku OD, 2021)'
_computing_data_collection 'CrysAlisPro 1.171.41.118a (Rigaku OD, 2021)'
_computing_data_reduction 'CrysAlisPro 1.171.41.118a (Rigaku OD, 2021)'
_computing_molecular_graphics 'Olex2 1.3 (Dolomanov et al., 2009)'
_computing_publication_material 'Olex2 1.3 (Dolomanov et al., 2009)'
_computing_structure_refinement 'SHELXL 2014/7 (Sheldrick, 2015)'
_computing_structure_solution 'SHELXT 2018/2 (Sheldrick, 2018)'
_diffrn_ambient_environment N~2~
_diffrn_ambient_temperature 100(2)
_diffrn_detector 'Hybrid Pixel Array Detector'
_diffrn_detector_area_resol_mean 10.0000
_diffrn_detector_type HyPix
_diffrn_measured_fraction_theta_full 0.992
_diffrn_measured_fraction_theta_max 0.992
_diffrn_measurement_details
;
List of Runs (angles in degrees, time in seconds):

  # Type    Start    End  Width  t~exp~   \w     \q     \k     \f   Frames
#--------------------------------------------------------------------------
  1  \w    -76.00   3.00   0.50    0.09    --  -47.35 101.00 -67.00  158
  2  \w    -10.00  27.00   0.50    0.09    --   47.35-101.00-172.00   74
  3  \w   -125.00 -86.00   0.50    0.37    -- -106.00-101.00-172.00   78
  4  \w   -169.00-129.00   0.50    0.37    -- -106.00-101.00-172.00   80
  5  \w     93.00 124.00   0.50    0.37    --  113.25 101.00 -67.00   62
  6  \w     78.00 106.00   0.50    0.37    --  113.25-101.00-172.00   56
  7  \w     -7.00  23.00   0.50    0.09    --  -47.35  19.00-120.00   60
  8  \w    -26.00  28.00   0.50    0.09    --  -47.35  19.00-150.00  108
  9  \w   -119.00 -93.00   0.50    0.09    --  -47.35-125.00 -30.00   52
 10  \w    -38.00  26.00   0.50    0.09    --  -47.35  37.00 -60.00  128
 11  \w    -25.00  12.00   0.50    0.09    --  -47.35  19.00  90.00   74
 12  \w    -42.00  -4.00   0.50    0.09    --  -47.35  37.00-180.00   76
 13  \w     63.00  88.00   0.50    0.09    --   47.35-125.00-180.00   50
 14  \w   -107.00 -33.00   0.50    0.37    -- -106.00 114.00  96.49  148
 15  \w   -106.00 -54.00   0.50    0.37    -- -106.00 125.00 -30.00  104
 16  \w   -177.00 -95.00   0.50    0.37    -- -106.00 -45.00 -90.00  164
 17  \w   -177.00 -95.00   0.50    0.37    -- -106.00 -94.00-120.00  164
 18  \w    -82.00 -36.00   0.50    0.37    -- -106.00  77.00 120.00   92
 19  \w    -61.00 -33.00   0.50    0.37    -- -106.00 111.00 -72.73   56
 20  \w   -127.00-101.00   0.50    0.37    -- -106.00 146.00-172.13   52
 21  \w   -176.00-100.00   0.50    0.37    -- -106.00 -45.00 -60.00  152
 22  \w   -110.00 -34.00   0.50    0.37    -- -106.00 125.00   0.00  152
 23  \w    -73.00 -36.00   0.50    0.37    -- -106.00 125.00-180.00   74
 24  \w    -66.00 -35.00   0.50    0.37    -- -106.00 125.00  30.00   62
 25  \w   -108.00 -74.00   0.50    0.37    -- -106.00 125.00  30.00   68
 26  \w   -176.00 -92.00   0.50    0.37    -- -106.00 -15.00-180.00  168
 27  \w   -105.00 -73.00   0.50    0.37    -- -106.00 108.00  35.35   64
 28  \w   -124.00 -73.00   0.50    0.37    -- -106.00 142.00  24.26  102
 29  \w    -78.00 -51.00   0.50    0.37    -- -106.00 146.00-172.13   54
 30  \w   -121.00 -77.00   0.50    0.37    -- -106.00 138.00 159.41   88
 31  \w   -103.00 -77.00   0.50    0.37    -- -106.00 141.00  36.11   52
 32  \w   -108.00 -73.00   0.50    0.37    -- -106.00 111.00 -72.73   70
 33  \w   -102.00 -72.00   0.50    0.37    -- -106.00 101.00 -67.00   60
 34  \w    -64.00 -34.00   0.50    0.37    -- -106.00  61.00 -60.00   60
 35  \w     42.00  71.00   0.50    0.37    --  113.25 -61.00  90.00   58
 36  \w    103.00 171.00   0.50    0.37    --  113.25  15.00  30.00  136
 37  \w     58.00  95.00   0.50    0.37    --  113.25 -94.00 150.00   74
 38  \w     42.00  98.00   0.50    0.37    --  113.25 -77.00-180.00  112
 39  \w     52.00  91.00   0.50    0.37    --  113.25-125.00 -60.00   78
 40  \w     43.00  70.00   0.50    0.37    --  113.25 -61.00  30.00   54
 41  \w    103.00 171.00   0.50    0.37    --  113.25  45.00  90.00  136
 42  \w    146.00 174.00   0.50    0.37    --  113.25 125.00  90.00   56
 43  \w     72.00 102.00   0.50    0.37    --  113.25 -94.00 120.00   60
 44  \w    100.00 126.00   0.50    0.37    --  113.25 125.00  90.00   52
;
_diffrn_measurement_device 'four-circle diffractometer'
_diffrn_measurement_device_type 'XtaLAB Synergy, Single source at home/near, HyPix'
_diffrn_measurement_method '\w scans'
_diffrn_orient_matrix_type 'CrysAlisPro convention (1999,Acta A55,543-557)'
_diffrn_orient_matrix_UB_11 0.0844815000
_diffrn_orient_matrix_UB_12 -0.0289291000
_diffrn_orient_matrix_UB_13 0.1835334000
_diffrn_orient_matrix_UB_21 -0.1069511000
_diffrn_orient_matrix_UB_22 -0.0501310000
_diffrn_orient_matrix_UB_23 -0.0956734000
_diffrn_orient_matrix_UB_31 0.1590102000
_diffrn_orient_matrix_UB_32 -0.0183207000
_diffrn_orient_matrix_UB_33 -0.0282337000
_diffrn_radiation_monochromator mirror
_diffrn_radiation_probe x-ray
_diffrn_radiation_type 'Cu K\a'
_diffrn_radiation_wavelength 1.54184
_diffrn_reflns_av_R_equivalents 0.0495
_diffrn_reflns_av_unetI/netI 0.0299
_diffrn_reflns_Laue_measured_fraction_full 0.992
_diffrn_reflns_Laue_measured_fraction_max 0.992
_diffrn_reflns_limit_h_max 10
_diffrn_reflns_limit_h_min -10
_diffrn_reflns_limit_k_max 30
_diffrn_reflns_limit_k_min -29
_diffrn_reflns_limit_l_max 10
_diffrn_reflns_limit_l_min -8
_diffrn_reflns_number 18825
_diffrn_reflns_point_group_measured_fraction_full 0.992
_diffrn_reflns_point_group_measured_fraction_max 0.992
_diffrn_reflns_theta_full 67.495
_diffrn_reflns_theta_max 67.495
_diffrn_reflns_theta_min 3.483
_diffrn_source 'micro-focus sealed X-ray tube'
_diffrn_source_type 'PhotonJet (Cu) X-ray Source'
_exptl_absorpt_coefficient_mu 3.646
_exptl_absorpt_correction_T_max 1.00000
_exptl_absorpt_correction_T_min 0.81649
_exptl_absorpt_correction_type multi-scan
_exptl_absorpt_process_details
;
CrysAlisPro 1.171.41.118a (Rigaku Oxford Diffraction, 2021)
Empirical absorption correction using spherical harmonics,
implemented in SCALE3 ABSPACK scaling algorithm.
;
_exptl_crystal_colour colourless
_exptl_crystal_colour_primary colourless
_exptl_crystal_density_diffrn 1.650
_exptl_crystal_description prism
_exptl_crystal_F_000 784
_exptl_crystal_size_max 0.2
_exptl_crystal_size_mid 0.18
_exptl_crystal_size_min 0.15
_refine_diff_density_max 1.422
_refine_diff_density_min -0.847
_refine_diff_density_rms 0.144
_refine_ls_extinction_method none
_refine_ls_goodness_of_fit_ref 1.257
_refine_ls_hydrogen_treatment constr
_refine_ls_matrix_type full
_refine_ls_number_parameters 211
_refine_ls_number_reflns 2812
_refine_ls_number_restraints 0
_refine_ls_restrained_S_all 1.257
_refine_ls_R_factor_all 0.0778
_refine_ls_R_factor_gt 0.0767
_refine_ls_shift/su_max 0.000
_refine_ls_shift/su_mean 0.000
_refine_ls_structure_factor_coef Fsqd
_refine_ls_weighting_details 'w=1/[\s^2^(Fo^2^)+22.3191P] where P=(Fo^2^+2Fc^2^)/3'
_refine_ls_weighting_scheme calc
_refine_ls_wR_factor_gt 0.1803
_refine_ls_wR_factor_ref 0.1807
_reflns_Friedel_coverage 0.000
_reflns_number_gt 2747
_reflns_number_total 2812
_reflns_threshold_expression 'I > 2\s(I)'
_cod_data_source_file d3ob00833a2.cif
_cod_data_source_block 2g
_cod_depositor_comments 'Adding full bibliography for 7159500--7159502.cif.'
_cod_original_cell_volume 1574.90(7)
_cod_database_code 7159500
_shelx_shelxl_version_number 2014/7
_chemical_oxdiff_formula 'C16 H14 F3 O3 Se '
_shelx_space_group_comment
;
The symmetry employed for this shelxl refinement is uniquely defined
by the following loop, which should always be used as a source of
symmetry information in preference to the above space-group names.
They are only intended as comments.
;
_shelx_estimated_absorpt_t_max 0.611
_shelx_estimated_absorpt_t_min 0.529
_reflns_odcompleteness_completeness 99.91
_reflns_odcompleteness_iscentric 1
_reflns_odcompleteness_theta 72.42
_olex2_refinement_description
;
1. Fixed Uiso
 At 1.2 times of:
  All C(H) groups
 At 1.5 times of:
  All C(H,H,H) groups
2.a Aromatic/amide H refined with riding coordinates:
 C2(H2), C11(H11), C9(H9), C6(H6), C4(H4), C5(H5)
2.b Idealised Me refined as rotating group:
 C15(H15A,H15B,H15C), C14(H14A,H14B,H14C), C13(H13A,H13B,H13C)
;
_olex2_submission_special_instructions 'No special instructions were received'
_oxdiff_exptl_absorpt_empirical_details
;
Empirical correction (ABSPACK) includes:
- Absorption correction using spherical harmonics
- Frame scaling
;
_oxdiff_exptl_absorpt_empirical_full_max 1.442
_oxdiff_exptl_absorpt_empirical_full_min 0.830

loop_
_space_group_symop_operation_xyz
'x, y, z'
'-x, y+1/2, -z+1/2'
'-x, -y, -z'
'x, -y-1/2, z-1/2'

loop_
_atom_site_label
_atom_site_type_symbol
_atom_site_fract_x
_atom_site_fract_y
_atom_site_fract_z
_atom_site_U_iso_or_equiv
_atom_site_adp_type
_atom_site_occupancy
_atom_site_site_symmetry_order
_atom_site_calc_flag
_atom_site_refinement_flags_posn
_atom_site_refinement_flags_adp
_atom_site_refinement_flags_occupancy
_atom_site_disorder_assembly
_atom_site_disorder_group
Se1 Se 0.22454(11) 0.38533(3) 0.07300(11) 0.0239(3) Uani 1 1 d . . . . .
O3 O 0.2089(7) 0.4892(2) 0.2353(8) 0.0275(12) Uani 1 1 d . . . . .
O2 O 0.7783(7) 0.5605(2) 0.3297(8) 0.0279(12) Uani 1 1 d . . . . .
O1 O 0.5959(7) 0.3885(2) 0.1005(7) 0.0266(12) Uani 1 1 d . . . . .
F3 F 0.8426(7) 0.2488(2) 0.7418(9) 0.0605(19) Uani 1 1 d . . . . .
F1 F 0.7931(8) 0.3271(3) 0.7890(9) 0.068(2) Uani 1 1 d . . . . .
F2 F 0.8874(7) 0.3112(3) 0.6043(8) 0.070(2) Uani 1 1 d . . . . .
C8 C 0.5674(10) 0.4350(3) 0.1623(9) 0.0199(15) Uani 1 1 d . . . . .
C1 C 0.3355(10) 0.3305(3) 0.2501(10) 0.0199(15) Uani 1 1 d . . . . .
C10 C 0.6501(10) 0.5229(3) 0.2793(10) 0.0212(15) Uani 1 1 d . . . . .
C3 C 0.5828(10) 0.2902(3) 0.5084(10) 0.0206(15) Uani 1 1 d . . . . .
C2 C 0.5121(10) 0.3332(3) 0.3920(10) 0.0206(15) Uani 1 1 d . . . . .
H2 H 0.5940 0.3682 0.4122 0.025 Uiso 1 1 calc R U . . .
C11 C 0.4909(10) 0.5284(3) 0.2871(10) 0.0211(15) Uani 1 1 d . . . . .
H11 H 0.4620 0.5648 0.3361 0.025 Uiso 1 1 calc R U . . .
C12 C 0.3674(10) 0.4866(3) 0.2309(10) 0.0206(15) Uani 1 1 d . . . . .
C16 C 0.7758(11) 0.2938(3) 0.6629(11) 0.0264(17) Uani 1 1 d . . . . .
C9 C 0.6903(10) 0.4761(3) 0.2187(10) 0.0214(15) Uani 1 1 d . . . . .
H9 H 0.8174 0.4722 0.2160 0.026 Uiso 1 1 calc R U . . .
C15 C 0.1660(11) 0.5373(3) 0.2950(11) 0.0275(17) Uani 1 1 d . . . . .
H15A H 0.1556 0.5694 0.2036 0.041 Uiso 1 1 calc R U . . .
H15B H 0.2734 0.5464 0.4327 0.041 Uiso 1 1 calc R U . . .
H15C H 0.0362 0.5330 0.2944 0.041 Uiso 1 1 calc R U . . .
C7 C 0.4031(10) 0.4401(3) 0.1687(10) 0.0203(15) Uani 1 1 d . . . . .
C6 C 0.2317(10) 0.2862(3) 0.2280(11) 0.0274(17) Uani 1 1 d . . . . .
H6 H 0.0936 0.2840 0.1161 0.033 Uiso 1 1 calc R U . . .
C4 C 0.4802(11) 0.2464(3) 0.4901(11) 0.0252(16) Uani 1 1 d . . . . .
H4 H 0.5366 0.2139 0.5850 0.030 Uiso 1 1 calc R U . . .
C14 C 0.7449(12) 0.6095(3) 0.3915(12) 0.0305(18) Uani 1 1 d . . . . .
H14A H 0.6174 0.6264 0.2860 0.046 Uiso 1 1 calc R U . . .
H14B H 0.8570 0.6367 0.4215 0.046 Uiso 1 1 calc R U . . .
H14C H 0.7346 0.6029 0.5145 0.046 Uiso 1 1 calc R U . . .
C13 C 0.7705(12) 0.3806(3) 0.1160(12) 0.0330(19) Uani 1 1 d . . . . .
H13A H 0.7945 0.4106 0.0370 0.049 Uiso 1 1 calc R U . . .
H13B H 0.7762 0.3414 0.0644 0.049 Uiso 1 1 calc R U . . .
H13C H 0.8752 0.3836 0.2587 0.049 Uiso 1 1 calc R U . . .
C5 C 0.3034(11) 0.2442(3) 0.3486(12) 0.0314(18) Uani 1 1 d . . . . .
H5 H 0.2204 0.2097 0.3316 0.038 Uiso 1 1 calc R U . . .

loop_
_atom_site_aniso_label
_atom_site_aniso_U_11
_atom_site_aniso_U_22
_atom_site_aniso_U_33
_atom_site_aniso_U_23
_atom_site_aniso_U_13
_atom_site_aniso_U_12
Se1 0.0210(4) 0.0179(4) 0.0254(4) 0.0018(3) 0.0054(3) -0.0011(3)
O3 0.020(3) 0.023(3) 0.041(3) 0.002(2) 0.016(2) 0.000(2)
O2 0.023(3) 0.024(3) 0.043(3) -0.007(2) 0.020(3) -0.005(2)
O1 0.032(3) 0.020(3) 0.030(3) 0.001(2) 0.017(2) 0.004(2)
F3 0.034(3) 0.028(3) 0.070(4) 0.011(3) -0.014(3) 0.002(2)
F1 0.039(3) 0.073(4) 0.057(4) -0.037(3) -0.003(3) 0.006(3)
F2 0.021(3) 0.128(6) 0.048(4) 0.034(4) 0.007(2) -0.009(3)
C8 0.024(4) 0.018(3) 0.018(3) 0.000(3) 0.011(3) 0.005(3)
C1 0.022(4) 0.018(3) 0.018(3) 0.001(3) 0.009(3) 0.001(3)
C10 0.025(4) 0.020(4) 0.019(4) 0.005(3) 0.011(3) -0.002(3)
C3 0.023(4) 0.022(4) 0.020(3) -0.003(3) 0.012(3) 0.003(3)
C2 0.022(4) 0.015(3) 0.024(4) -0.003(3) 0.010(3) -0.001(3)
C11 0.021(4) 0.020(4) 0.025(4) 0.002(3) 0.013(3) 0.003(3)
C12 0.018(3) 0.024(4) 0.023(4) 0.002(3) 0.013(3) 0.006(3)
C16 0.025(4) 0.024(4) 0.026(4) 0.001(3) 0.009(3) -0.002(3)
C9 0.025(4) 0.022(4) 0.024(4) 0.005(3) 0.017(3) 0.003(3)
C15 0.023(4) 0.025(4) 0.036(4) 0.000(3) 0.015(3) 0.007(3)
C7 0.019(4) 0.017(3) 0.023(4) 0.004(3) 0.008(3) 0.001(3)
C6 0.020(4) 0.027(4) 0.029(4) 0.003(3) 0.007(3) -0.004(3)
C4 0.029(4) 0.019(4) 0.026(4) 0.002(3) 0.012(3) 0.002(3)
C14 0.035(4) 0.018(4) 0.042(5) -0.009(3) 0.021(4) -0.006(3)
C13 0.039(5) 0.024(4) 0.047(5) 0.000(4) 0.029(4) 0.007(4)
C5 0.027(4) 0.028(4) 0.039(5) 0.008(4) 0.016(4) -0.003(3)

loop_
_atom_type_symbol
_atom_type_description
_atom_type_scat_dispersion_real
_atom_type_scat_dispersion_imag
_atom_type_scat_source
C C 0.0181 0.0091 'International Tables Vol C Tables 4.2.6.8 and 6.1.1.4'
H H 0.0000 0.0000 'International Tables Vol C Tables 4.2.6.8 and 6.1.1.4'
F F 0.0727 0.0534 'International Tables Vol C Tables 4.2.6.8 and 6.1.1.4'
O O 0.0492 0.0322 'International Tables Vol C Tables 4.2.6.8 and 6.1.1.4'
Se Se -0.7943 1.1372 'International Tables Vol C Tables 4.2.6.8 and 6.1.1.4'

loop_
_geom_angle_atom_site_label_1
_geom_angle_atom_site_label_2
_geom_angle_atom_site_label_3
_geom_angle
_geom_angle_site_symmetry_1
_geom_angle_site_symmetry_3
_geom_angle_publ_flag
C7 Se1 C1 102.3(3) . . ?
C12 O3 C15 118.0(6) . . ?
C10 O2 C14 117.6(6) . . ?
C8 O1 C13 117.0(6) . . ?
O1 C8 C9 123.2(7) . . ?
O1 C8 C7 116.8(6) . . ?
C9 C8 C7 120.0(7) . . ?
C2 C1 Se1 123.3(5) . . ?
C6 C1 Se1 116.7(6) . . ?
C6 C1 C2 120.0(7) . . ?
O2 C10 C11 124.1(7) . . ?
O2 C10 C9 114.7(7) . . ?
C11 C10 C9 121.1(7) . . ?
C2 C3 C16 118.2(7) . . ?
C4 C3 C2 121.8(7) . . ?
C4 C3 C16 119.9(7) . . ?
C1 C2 C3 118.8(7) . . ?
C1 C2 H2 120.6 . . ?
C3 C2 H2 120.6 . . ?
C10 C11 H11 120.5 . . ?
C10 C11 C12 119.1(7) . . ?
C12 C11 H11 120.5 . . ?
O3 C12 C11 122.3(7) . . ?
O3 C12 C7 116.7(7) . . ?
C7 C12 C11 121.0(7) . . ?
F3 C16 F1 107.5(7) . . ?
F3 C16 F2 105.9(7) . . ?
F3 C16 C3 113.9(6) . . ?
F1 C16 F2 105.5(7) . . ?
F1 C16 C3 112.8(7) . . ?
F2 C16 C3 110.8(6) . . ?
C8 C9 C10 119.6(7) . . ?
C8 C9 H9 120.2 . . ?
C10 C9 H9 120.2 . . ?
O3 C15 H15A 109.5 . . ?
O3 C15 H15B 109.5 . . ?
O3 C15 H15C 109.5 . . ?
H15A C15 H15B 109.5 . . ?
H15A C15 H15C 109.5 . . ?
H15B C15 H15C 109.5 . . ?
C8 C7 Se1 120.0(5) . . ?
C12 C7 Se1 120.6(5) . . ?
C12 C7 C8 119.2(7) . . ?
C1 C6 H6 119.9 . . ?
C1 C6 C5 120.3(7) . . ?
C5 C6 H6 119.9 . . ?
C3 C4 H4 120.6 . . ?
C3 C4 C5 118.9(7) . . ?
C5 C4 H4 120.6 . . ?
O2 C14 H14A 109.5 . . ?
O2 C14 H14B 109.5 . . ?
O2 C14 H14C 109.5 . . ?
H14A C14 H14B 109.5 . . ?
H14A C14 H14C 109.5 . . ?
H14B C14 H14C 109.5 . . ?
O1 C13 H13A 109.5 . . ?
O1 C13 H13B 109.5 . . ?
O1 C13 H13C 109.5 . . ?
H13A C13 H13B 109.5 . . ?
H13A C13 H13C 109.5 . . ?
H13B C13 H13C 109.5 . . ?
C6 C5 H5 119.9 . . ?
C4 C5 C6 120.2(7) . . ?
C4 C5 H5 119.9 . . ?

loop_
_geom_bond_atom_site_label_1
_geom_bond_atom_site_label_2
_geom_bond_distance
_geom_bond_site_symmetry_2
_geom_bond_publ_flag
Se1 C1 1.919(7) . ?
Se1 C7 1.913(7) . ?
O3 C12 1.354(9) . ?
O3 C15 1.433(9) . ?
O2 C10 1.344(9) . ?
O2 C14 1.429(9) . ?
O1 C8 1.359(9) . ?
O1 C13 1.425(10) . ?
F3 C16 1.303(9) . ?
F1 C16 1.312(10) . ?
F2 C16 1.332(10) . ?
C8 C9 1.381(11) . ?
C8 C7 1.415(10) . ?
C1 C2 1.385(10) . ?
C1 C6 1.380(10) . ?
C10 C11 1.380(10) . ?
C10 C9 1.398(10) . ?
C3 C2 1.393(10) . ?
C3 C16 1.512(10) . ?
C3 C4 1.371(11) . ?
C2 H2 1.0850 . ?
C11 H11 1.0850 . ?
C11 C12 1.398(10) . ?
C12 C7 1.384(10) . ?
C9 H9 1.0850 . ?
C15 H15A 1.0950 . ?
C15 H15B 1.0950 . ?
C15 H15C 1.0950 . ?
C6 H6 1.0850 . ?
C6 C5 1.392(11) . ?
C4 H4 1.0850 . ?
C4 C5 1.384(11) . ?
C14 H14A 1.0950 . ?
C14 H14B 1.0950 . ?
C14 H14C 1.0950 . ?
C13 H13A 1.0950 . ?
C13 H13B 1.0950 . ?
C13 H13C 1.0950 . ?
C5 H5 1.0850 . ?

loop_
_geom_torsion_atom_site_label_1
_geom_torsion_atom_site_label_2
_geom_torsion_atom_site_label_3
_geom_torsion_atom_site_label_4
_geom_torsion
_geom_torsion_site_symmetry_1
_geom_torsion_site_symmetry_2
_geom_torsion_site_symmetry_3
_geom_torsion_site_symmetry_4
_geom_torsion_publ_flag
Se1 C1 C2 C3 -177.0(5) . . . . ?
Se1 C1 C6 C5 178.8(6) . . . . ?
O3 C12 C7 Se1 5.8(9) . . . . ?
O3 C12 C7 C8 -179.5(6) . . . . ?
O2 C10 C11 C12 -180.0(7) . . . . ?
O2 C10 C9 C8 -179.6(7) . . . . ?
O1 C8 C9 C10 179.6(7) . . . . ?
O1 C8 C7 Se1 -5.4(9) . . . . ?
O1 C8 C7 C12 179.9(6) . . . . ?
C1 C6 C5 C4 -0.9(13) . . . . ?
C10 C11 C12 O3 179.7(7) . . . . ?
C10 C11 C12 C7 0.2(11) . . . . ?
C3 C4 C5 C6 -0.3(13) . . . . ?
C2 C1 C6 C5 0.4(12) . . . . ?
C2 C3 C16 F3 -167.0(7) . . . . ?
C2 C3 C16 F1 70.2(9) . . . . ?
C2 C3 C16 F2 -47.8(10) . . . . ?
C2 C3 C4 C5 2.0(12) . . . . ?
C11 C10 C9 C8 1.2(11) . . . . ?
C11 C12 C7 Se1 -174.7(5) . . . . ?
C11 C12 C7 C8 0.0(11) . . . . ?
C16 C3 C2 C1 -179.9(7) . . . . ?
C16 C3 C4 C5 179.4(7) . . . . ?
C9 C8 C7 Se1 175.1(5) . . . . ?
C9 C8 C7 C12 0.4(11) . . . . ?
C9 C10 C11 C12 -0.9(11) . . . . ?
C15 O3 C12 C11 1.9(11) . . . . ?
C15 O3 C12 C7 -178.5(7) . . . . ?
C7 C8 C9 C10 -1.0(11) . . . . ?
C6 C1 C2 C3 1.2(11) . . . . ?
C4 C3 C2 C1 -2.5(11) . . . . ?
C4 C3 C16 F3 15.5(11) . . . . ?
C4 C3 C16 F1 -107.4(9) . . . . ?
C4 C3 C16 F2 134.7(8) . . . . ?
C14 O2 C10 C11 -1.4(11) . . . . ?
C14 O2 C10 C9 179.4(7) . . . . ?
C13 O1 C8 C9 7.5(10) . . . . ?
C13 O1 C8 C7 -172.0(6) . . . . ?
